data_2206111
loop_
_publ_author_name
'Cui, Jian-Zhong'
'Zhang, Dan'
'Pan, Shuo-Wen'
'Cheng, Peng'
'Liao, Dai-Zheng'
'Wang, Geng-Lin'

_publ_section_title
;
 <i>N</i>,<i>N</i>'-Bis[2-(2-pyridyl)ethyl]dithiooxamide
;
_journal_issue 6
_journal_name_full 'Acta Crystallographica Section E'
_journal_page_first o1913
_journal_page_last o1915
_journal_paper_doi 10.1107/S1600536805016338
_journal_volume 61
_journal_year 2005
_chemical_formula_iupac 'C16 H18 N4 S2'
_chemical_formula_moiety 'C16 H18 N4 S2'
_chemical_formula_sum 'C16 H18 N4 S2'
_chemical_formula_weight 330.46
_chemical_melting_point 431
_chemical_name_systematic
;
N,N'-Bis[2-(2-pyridyl)ethyl]dithiooxamide
;
_space_group_IT_number 14
_symmetry_cell_setting monoclinic
_symmetry_space_group_name_Hall '-P 2ybc'
_symmetry_space_group_name_H-M 'P 1 21/c 1'
_atom_sites_solution_hydrogens geom
_atom_sites_solution_primary direct
_atom_sites_solution_secondary difmap
_cell_angle_alpha 90
_cell_angle_beta 103.995(2)
_cell_angle_gamma 90
_cell_formula_units_Z 2
_cell_length_a 10.4499(18)
_cell_length_b 6.0036(10)
_cell_length_c 13.688(2)
_cell_measurement_reflns_used 1570
_cell_measurement_temperature 293(2)
_cell_measurement_theta_max 27.1
_cell_measurement_theta_min 3.2
_cell_volume 833.3(2)
_computing_cell_refinement SMART
_computing_data_collection 'SMART (Bruker, 1997)'
_computing_data_reduction 'SAINT (Bruker, 1997)'
_computing_molecular_graphics 'SHELXTL (Bruker, 1997)'
_computing_publication_material SHELXTL
_computing_structure_refinement 'SHELXL97 (Sheldrick, 1997)'
_computing_structure_solution 'SHELXS97 (Sheldrick, 1997)'
_diffrn_ambient_temperature 293(2)
_diffrn_measured_fraction_theta_full 0.995
_diffrn_measured_fraction_theta_max 0.995
_diffrn_measurement_device_type 'Bruker SMART CCD area-detector'
_diffrn_measurement_method '\f and \w'
_diffrn_radiation_monochromator graphite
_diffrn_radiation_source 'fine-focus sealed tube'
_diffrn_radiation_type 'Mo K\a'
_diffrn_radiation_wavelength 0.71073
_diffrn_reflns_av_R_equivalents 0.018
_diffrn_reflns_av_sigmaI/netI 0.023
_diffrn_reflns_limit_h_max 10
_diffrn_reflns_limit_h_min -13
_diffrn_reflns_limit_k_max 7
_diffrn_reflns_limit_k_min -7
_diffrn_reflns_limit_l_max 18
_diffrn_reflns_limit_l_min -15
_diffrn_reflns_number 5351
_diffrn_reflns_theta_full 27.9
_diffrn_reflns_theta_max 27.9
_diffrn_reflns_theta_min 2.0
_diffrn_standards_decay_% 0
_diffrn_standards_interval_count 0
_diffrn_standards_interval_time 0
_diffrn_standards_number 0
_exptl_absorpt_coefficient_mu 0.32
_exptl_absorpt_correction_T_max 0.938
_exptl_absorpt_correction_T_min 0.902
_exptl_absorpt_correction_type multi-scan
_exptl_absorpt_process_details '(SADABS; Sheldrick, 1996)'
_exptl_crystal_colour orange
_exptl_crystal_density_diffrn 1.317
_exptl_crystal_density_method 'not measured'
_exptl_crystal_description prism
_exptl_crystal_F_000 348
_exptl_crystal_size_max 0.28
_exptl_crystal_size_mid 0.24
_exptl_crystal_size_min 0.20
_refine_diff_density_max 0.23
_refine_diff_density_min -0.16
_refine_ls_extinction_method none
_refine_ls_goodness_of_fit_ref 1.11
_refine_ls_hydrogen_treatment mixed
_refine_ls_matrix_type full
_refine_ls_number_parameters 104
_refine_ls_number_reflns 1982
_refine_ls_number_restraints 1
_refine_ls_restrained_S_all 1.11
_refine_ls_R_factor_all 0.046
_refine_ls_R_factor_gt 0.033
_refine_ls_shift/su_max 0.001
_refine_ls_shift/su_mean 0.000
_refine_ls_structure_factor_coef Fsqd
_refine_ls_weighting_details 'w=1/[\s^2^(Fo^2^)+(0.0729P)^2^] where P = (Fo^2^+2Fc^2^)/3'
_refine_ls_weighting_scheme calc
_refine_ls_wR_factor_gt 0.093
_refine_ls_wR_factor_ref 0.097
_reflns_number_gt 1491
_reflns_number_total 1982
_reflns_threshold_expression I>2\s(I)
_cod_data_source_file ya6245.cif
_cod_data_source_block I
_cod_depositor_comments
;
The following automatic conversions were performed:
'_symmetry_cell_setting' value 'Monoclinic' changed to 'monoclinic'
according to '/home/saulius/struct/CIF-dictionaries/cif_core.dic'
dictionary named 'cif_core.dic' version 2.4.1 from
2010-06-29.

'_geom_bond_publ_flag' value 'Y' changed to 'y' according to
'/home/saulius/struct/CIF-dictionaries/cif_core.dic' dictionary named
'cif_core.dic' version 2.4.1 from 2010-06-29 (12
times).

'_geom_angle_publ_flag' value 'Y' changed to 'y' according to
'/home/saulius/struct/CIF-dictionaries/cif_core.dic' dictionary named
'cif_core.dic' version 2.4.1 from 2010-06-29 (14 times).

Automatic conversion script
Id: cif_fix_enum 1527 2010-12-29 10:47:43Z saulius 

The following automatic conversions were performed:

'_symmetry_cell_setting' value 'Monoclinic' changed to 'monoclinic'
according to /home/saulius/struct/CIF-dictionaries/cif_core.dic
dictionary named 'cif_core.dic' version 2.4.1 from
2010-06-29.

'_geom_bond_publ_flag' value 'Y' changed to 'y'
according to /home/saulius/struct/CIF-dictionaries/cif_core.dic
dictionary named 'cif_core.dic' version 2.4.1 from 2010-06-29 (12
times).

'_geom_angle_publ_flag' value 'Y' changed to 'y' according
to /home/saulius/struct/CIF-dictionaries/cif_core.dic dictionary
named 'cif_core.dic' version 2.4.1 from 2010-06-29 (14 times).

Automatic conversion script
Id: cif_fix_values 1715 2011-07-08 13:25:40Z adriana 
;
_cod_original_cell_volume 833.2(2)
_cod_original_sg_symbol_H-M 'P 21/c'
_cod_database_code 2206111
_cod_database_fobs_code 2206111

loop_
_symmetry_equiv_pos_as_xyz
'x, y, z'
'-x, y+1/2, -z+1/2'
'-x, -y, -z'
'x, -y-1/2, z-1/2'

loop_
_atom_site_label
_atom_site_fract_x
_atom_site_fract_y
_atom_site_fract_z
_atom_site_U_iso_or_equiv
_atom_site_adp_type
_atom_site_calc_flag
_atom_site_refinement_flags
_atom_site_occupancy
_atom_site_type_symbol
S1 0.30318(3) 0.09765(7) 0.42197(3) 0.05277(16) Uani d . 1 S
N1 0.46642(11) 0.16109(19) 0.59916(9) 0.0403(3) Uani d D 1 N
H1 0.5424(11) 0.141(3) 0.6385(11) 0.056(5) Uiso d D 1 H
N2 0.30448(12) 0.7694(2) 0.72214(10) 0.0503(3) Uani d . 1 N
C1 0.44296(12) 0.06969(19) 0.50958(10) 0.0356(3) Uani d . 1 C
C2 0.37278(14) 0.2993(2) 0.63434(11) 0.0437(3) Uani d . 1 C
H2A 0.3924 0.2933 0.7073 0.052 Uiso calc R 1 H
H2B 0.2846 0.2405 0.6085 0.052 Uiso calc R 1 H
C3 0.37657(14) 0.5402(2) 0.60114(12) 0.0461(3) Uani d . 1 C
H3A 0.4625 0.6033 0.6311 0.055 Uiso calc R 1 H
H3B 0.3630 0.5462 0.5285 0.055 Uiso calc R 1 H
C4 0.27215(13) 0.6746(2) 0.63203(11) 0.0399(3) Uani d . 1 C
C5 0.14701(16) 0.6912(3) 0.57051(14) 0.0617(5) Uani d . 1 C
H5 0.1270 0.6231 0.5076 0.074 Uiso calc R 1 H
C6 0.05234(18) 0.8081(4) 0.60222(17) 0.0759(6) Uani d . 1 C
H6 -0.0326 0.8199 0.5614 0.091 Uiso calc R 1 H
C7 0.0841(2) 0.9072(3) 0.69443(18) 0.0729(6) Uani d . 1 C
H7 0.0219 0.9883 0.7180 0.087 Uiso calc R 1 H
C8 0.2103(2) 0.8837(3) 0.75128(15) 0.0655(5) Uani d . 1 C
H8 0.2320 0.9515 0.8142 0.079 Uiso calc R 1 H

loop_
_atom_site_aniso_label
_atom_site_aniso_U_11
_atom_site_aniso_U_22
_atom_site_aniso_U_33
_atom_site_aniso_U_12
_atom_site_aniso_U_13
_atom_site_aniso_U_23
S1 0.0328(2) 0.0628(3) 0.0586(3) 0.01218(16) 0.00298(16) -0.00587(18)
N1 0.0330(6) 0.0444(6) 0.0436(7) 0.0098(5) 0.0097(5) 0.0023(5)
N2 0.0498(7) 0.0495(7) 0.0517(8) 0.0011(6) 0.0122(6) -0.0042(6)
C1 0.0306(6) 0.0334(6) 0.0449(8) 0.0036(5) 0.0130(5) 0.0060(5)
C2 0.0427(8) 0.0462(8) 0.0461(8) 0.0087(6) 0.0182(6) 0.0028(6)
C3 0.0408(8) 0.0430(7) 0.0579(9) 0.0006(6) 0.0188(7) -0.0017(7)
C4 0.0373(7) 0.0354(6) 0.0479(8) 0.0002(5) 0.0122(6) 0.0031(6)
C5 0.0434(9) 0.0779(12) 0.0601(10) 0.0040(8) 0.0054(7) -0.0067(9)
C6 0.0430(9) 0.0908(14) 0.0930(15) 0.0183(9) 0.0149(9) 0.0142(12)
C7 0.0679(12) 0.0573(10) 0.1074(17) 0.0218(9) 0.0487(12) 0.0080(10)
C8 0.0809(13) 0.0541(9) 0.0695(12) 0.0027(9) 0.0334(10) -0.0110(8)

loop_
_atom_type_symbol
_atom_type_description
_atom_type_scat_dispersion_real
_atom_type_scat_dispersion_imag
_atom_type_scat_source
C C 0.0033 0.0016
; International Tables
Vol. C, Tables 4.2.6.8 and 6.1.1.4
;
H H 0.0000 0.0000
; International Tables
Vol. C, Tables 4.2.6.8 and 6.1.1.4
;
N N 0.0061 0.0033
; International Tables
Vol. C, Tables 4.2.6.8 and 6.1.1.4
;
S S 0.1246 0.1234
; International Tables
Vol. C, Tables 4.2.6.8 and 6.1.1.4
;

loop_
_geom_angle_atom_site_label_1
_geom_angle_atom_site_label_2
_geom_angle_atom_site_label_3
_geom_angle_site_symmetry_1
_geom_angle_site_symmetry_3
_geom_angle
_geom_angle_publ_flag
C1 N1 C2 . . 124.12(12) y
C1 N1 H1 . . 117.7(11) ?
C2 N1 H1 . . 118.2(11) ?
C4 N2 C8 . . 117.21(14) y
N1 C1 C1 . 3_656 114.32(14) y
N1 C1 S1 . . 124.50(10) y
C1 C1 S1 3_656 . 121.18(13) y
N1 C2 C3 . . 112.12(12) y
N1 C2 H2A . . 109.2 ?
C3 C2 H2A . . 109.2 ?
N1 C2 H2B . . 109.2 ?
C3 C2 H2B . . 109.2 ?
H2A C2 H2B . . 107.9 ?
C4 C3 C2 . . 110.79(12) y
C4 C3 H3A . . 109.5 ?
C2 C3 H3A . . 109.5 ?
C4 C3 H3B . . 109.5 ?
C2 C3 H3B . . 109.5 ?
H3A C3 H3B . . 108.1 ?
N2 C4 C5 . . 121.91(14) y
N2 C4 C3 . . 117.04(13) y
C5 C4 C3 . . 121.01(13) y
C6 C5 C4 . . 119.75(17) y
C6 C5 H5 . . 120.1 ?
C4 C5 H5 . . 120.1 ?
C7 C6 C5 . . 119.06(17) y
C7 C6 H6 . . 120.5 ?
C5 C6 H6 . . 120.5 ?
C6 C7 C8 . . 117.93(17) y
C6 C7 H7 . . 121.0 ?
C8 C7 H7 . . 121.0 ?
N2 C8 C7 . . 124.15(18) y
N2 C8 H8 . . 117.9 ?
C7 C8 H8 . . 117.9 ?

loop_
_geom_bond_atom_site_label_1
_geom_bond_atom_site_label_2
_geom_bond_site_symmetry_2
_geom_bond_distance
_geom_bond_publ_flag
S1 C1 . 1.6591(13) y
N1 C1 . 1.3112(18) y
N1 C2 . 1.4511(17) y
N1 H1 . 0.853(9) ?
N2 C4 . 1.3256(19) y
N2 C8 . 1.338(2) y
C1 C1 3_656 1.530(2) y
C2 C3 . 1.520(2) y
C2 H2A . 0.9700 ?
C2 H2B . 0.9700 ?
C3 C4 . 1.498(2) y
C3 H3A . 0.9700 ?
C3 H3B . 0.9700 ?
C4 C5 . 1.377(2) y
C5 C6 . 1.367(3) y
C5 H5 . 0.9300 ?
C6 C7 . 1.362(3) y
C6 H6 . 0.9300 ?
C7 C8 . 1.366(3) y
C7 H7 . 0.9300 ?
C8 H8 . 0.9300 ?

loop_
_geom_hbond_atom_site_label_D
_geom_hbond_atom_site_label_H
_geom_hbond_atom_site_label_A
_geom_hbond_site_symmetry_A
_geom_hbond_distance_DH
_geom_hbond_distance_HA
_geom_hbond_distance_DA
_geom_hbond_angle_DHA
N1 H1 N2 2_646 0.853(9) 2.307(12) 3.0503(18) 145.8(14)

loop_
_geom_torsion_atom_site_label_1
_geom_torsion_atom_site_label_2
_geom_torsion_atom_site_label_3
_geom_torsion_atom_site_label_4
_geom_torsion_site_symmetry_4
_geom_torsion
_geom_torsion_publ_flag
C2 N1 C1 C1 3_656 -179.72(13) yes
C2 N1 C1 S1 . 0.23(19) yes
C1 N1 C2 C3 . -84.01(17) yes
N1 C2 C3 C4 . 175.80(12) yes
C8 N2 C4 C5 . -0.3(2) yes
C8 N2 C4 C3 . -177.96(13) yes
C2 C3 C4 N2 . 89.18(16) yes
C2 C3 C4 C5 . -88.52(18) yes
N2 C4 C5 C6 . 0.0(3) ?
C3 C4 C5 C6 . 177.57(16) yes
C4 C5 C6 C7 . 0.3(3) yes
C5 C6 C7 C8 . -0.2(3) ?
C4 N2 C8 C7 . 0.3(3) ?
C6 C7 C8 N2 . -0.1(3) yes
